data_7220047
loop_
_publ_author_name
'SHANMUGAM, SIVAKUMAR'
'Pandi, Dhanalakshmi'
'Seenivasagaperumal, Sriram Babu'
'Thimmarayaperumal, Solaimalai'

_publ_section_title
;
 One-pot chemo/regio/stereoselective generation of library of
 functionalized spiro-oxindoles/pyrrolizines/pyrrolidines from
 \a--aroylidineketene dithioacetals
;
_journal_name_full 'RSC Adv.'
_journal_paper_doi 10.1039/C5RA05123A
_journal_year 2015
_chemical_formula_moiety 'C25 H25 Br N2 O2 S2'
_chemical_formula_sum 'C25 H25 Br N2 O2 S2'
_chemical_formula_weight 529.51
_space_group_crystal_system triclinic
_space_group_IT_number 2
_space_group_name_Hall '-P 1'
_space_group_name_H-M_alt 'P -1'
_symmetry_space_group_name_Hall '-P 1'
_symmetry_space_group_name_H-M 'P -1'
_audit_update_record
;
2014-02-24 deposited with the CCDC.
2015-03-31 downloaded from the CCDC.
;
_cell_angle_alpha 78.184(8)
_cell_angle_beta 70.207(8)
_cell_angle_gamma 73.573(8)
_cell_formula_units_Z 2
_cell_length_a 10.1343(15)
_cell_length_b 11.2188(15)
_cell_length_c 12.5542(19)
_cell_measurement_temperature 296(2)
_cell_volume 1278.8(3)
_diffrn_ambient_temperature 296(2)
_diffrn_measured_fraction_theta_full 0.9993
_diffrn_measured_fraction_theta_max 0.9993
_diffrn_radiation_wavelength 0.71073
_diffrn_reflns_av_R_equivalents 0.0536
_diffrn_reflns_av_unetI/netI 0.0587
_diffrn_reflns_limit_h_max 14
_diffrn_reflns_limit_h_min -14
_diffrn_reflns_limit_k_max 16
_diffrn_reflns_limit_k_min -16
_diffrn_reflns_limit_l_max 17
_diffrn_reflns_limit_l_min -17
_diffrn_reflns_number 28989
_diffrn_reflns_theta_full 24.9970
_diffrn_reflns_theta_max 25.00
_diffrn_reflns_theta_min 1.74
_exptl_absorpt_coefficient_mu 1.794
_exptl_absorpt_correction_T_max 0.821
_exptl_absorpt_correction_T_min 0.629
_exptl_absorpt_process_details empirical
_exptl_crystal_density_diffrn 1.3751
_exptl_crystal_F_000 544.0
_exptl_crystal_size_max 0.35
_exptl_crystal_size_mid 0.21
_exptl_crystal_size_min 0.13
_refine_diff_density_max 0.7106
_refine_diff_density_min -0.8420
_refine_diff_density_rms 0.0632
_refine_ls_d_res_high 0.8410
_refine_ls_d_res_low 11.7260
_refine_ls_goodness_of_fit_ref 1.0181
_refine_ls_hydrogen_treatment mixed
_refine_ls_matrix_type full
_refine_ls_number_constraints 43
_refine_ls_number_parameters 290
_refine_ls_number_reflns 4493
_refine_ls_number_restraints 0
_refine_ls_restrained_S_all 1.0181
_refine_ls_R_factor_all 0.0462
_refine_ls_R_factor_gt 0.0344
_refine_ls_shift/su_max 0.0001
_refine_ls_shift/su_mean 0.0000
_refine_ls_structure_factor_coef Fsqd
_refine_ls_weighting_details 'w=1/[\s^2^(Fo^2^)+(0.0286P)^2^+0.8539P] where P=(Fo^2^+2Fc^2^)/3'
_refine_ls_weighting_scheme calc
_refine_ls_wR_factor_ref 0.0847
_reflns_Friedel_coverage 0.0
_reflns_limit_h_max 12
_reflns_limit_h_min -11
_reflns_limit_k_max 13
_reflns_limit_k_min -12
_reflns_limit_l_max 14
_reflns_limit_l_min 0
_reflns_number_gt 3644
_reflns_number_total 4493
_reflns_threshold_expression I>=2u(I)
_cod_data_source_file c5ra05123a2.cif
_cod_data_source_block spc1_0m
_cod_database_code 7220047
_olex2_refinement_description
;
1. Fixed Uiso
 At 1.2 times of:
  H12 of C12, H1 of N1, H22 of C22, H4 of C4, H20 of C20, {H11a,H11b} of C11,
  H18 of C18, H13 of C13, {H10a,H10b} of C10, H5 of C5, H16 of C16, {H9a,H9b}
  of C9, H3 of C3, H19 of C19, H15 of C15, H2 of C2
 At 1.5 times of:
  {H25a,H25b,H25c} of C25, {H24a,H24b,H24c} of C24
2.a Ternary CH refined with riding coordinates:
 C20(H20), C12(H12), C13(H13)
2.b Secondary CH2 refined with riding coordinates:
 C9(H9a,H9b), C11(H11a,H11b), C10(H10a,H10b)
2.c Aromatic/amide H refined with riding coordinates:
 C18(H18), C19(H19), C15(H15), C16(H16), C5(H5), C4(H4), C3(H3), C2(H2),
 N1(H1), C22(H22)
2.d Idealised Me refined as rotating group:
 C24(H24a,H24b,H24c), C25(H25a,H25b,H25c)
;

loop_
_space_group_symop_id
_space_group_symop_operation_xyz
1 x,y,z
2 -x,-y,-z

loop_
_atom_site_label
_atom_site_type_symbol
_atom_site_fract_x
_atom_site_fract_y
_atom_site_fract_z
_atom_site_U_iso_or_equiv
_atom_site_adp_type
_atom_site_occupancy
_atom_site_refinement_flags_posn
Br1 Br 0.45948(3) 0.80765(3) 0.16854(3) 0.06931(14) Uani 1.000000 .
S1 S -0.15170(7) 1.70597(6) 0.05644(6) 0.04680(18) Uani 1.000000 .
S2 S -0.05220(8) 1.56498(6) 0.25179(6) 0.04839(18) Uani 1.000000 .
O2 O -0.35752(19) 1.35738(15) 0.00083(14) 0.0414(4) Uani 1.000000 .
N2 N -0.3799(2) 1.14655(16) 0.18690(16) 0.0315(4) Uani 1.000000 .
C20 C -0.2019(2) 1.24415(19) 0.18007(19) 0.0293(5) Uani 1.000000 .
C14 C -0.0157(2) 1.04462(19) 0.2271(2) 0.0310(5) Uani 1.000000 .
N1 N -0.5243(2) 1.45556(18) 0.15182(17) 0.0385(5) Uani 1.000000 .
C12 C -0.2656(2) 1.0465(2) 0.2208(2) 0.0324(5) Uani 1.000000 .
C13 C -0.1717(2) 1.11471(19) 0.24910(19) 0.0300(5) Uani 1.000000 .
C8 C -0.4134(2) 1.3647(2) 0.1028(2) 0.0323(5) Uani 1.000000 .
C7 C -0.3660(2) 1.26935(19) 0.19872(19) 0.0290(5) Uani 1.000000 .
C17 C 0.2662(3) 0.9033(2) 0.1918(2) 0.0432(6) Uani 1.000000 .
C21 C -0.1570(3) 1.3469(2) 0.2111(2) 0.0349(5) Uani 1.000000 .
C22 C -0.1704(3) 1.4642(2) 0.1378(2) 0.0373(6) Uani 1.000000 .
C6 C -0.4636(2) 1.3316(2) 0.30446(19) 0.0318(5) Uani 1.000000 .
O1 O -0.1128(2) 1.32935(16) 0.29385(17) 0.0531(5) Uani 1.000000 .
C23 C -0.1298(2) 1.5659(2) 0.1468(2) 0.0353(5) Uani 1.000000 .
C1 C -0.5550(3) 1.4400(2) 0.2706(2) 0.0360(5) Uani 1.000000 .
C19 C 0.0746(3) 1.0233(2) 0.1187(2) 0.0394(6) Uani 1.000000 .
C5 C -0.4751(3) 1.3007(2) 0.4191(2) 0.0424(6) Uani 1.000000 .
C9 C -0.5189(3) 1.1133(2) 0.2447(2) 0.0436(6) Uani 1.000000 .
C16 C 0.1801(3) 0.9208(3) 0.3004(3) 0.0516(7) Uani 1.000000 .
C15 C 0.0394(3) 0.9916(2) 0.3175(2) 0.0439(6) Uani 1.000000 .
C18 C 0.2158(3) 0.9529(2) 0.0999(2) 0.0448(6) Uani 1.000000 .
C11 C -0.3422(3) 0.9580(2) 0.3163(3) 0.0496(7) Uani 1.000000 .
C2 C -0.6571(3) 1.5169(2) 0.3471(2) 0.0496(7) Uani 1.000000 .
C10 C -0.5002(3) 1.0259(3) 0.3501(2) 0.0509(7) Uani 1.000000 .
C24 C 0.0097(3) 1.7078(3) 0.2137(3) 0.0639(9) Uani 1.000000 .
C3 C -0.6675(3) 1.4834(3) 0.4612(3) 0.0570(8) Uani 1.000000 .
C4 C -0.5779(3) 1.3772(3) 0.4968(2) 0.0516(7) Uani 1.000000 .
C25 C -0.2226(3) 1.6755(3) -0.0453(2) 0.0562(8) Uani 1.000000 .
H18 H 0.2748(3) 0.9397(2) 0.0263(2) 0.0537(8) Uiso 1.000000 R
H19 H 0.0400(3) 1.0570(2) 0.0566(2) 0.0473(7) Uiso 1.000000 R
H15 H -0.0192(3) 1.0036(2) 0.3914(2) 0.0527(7) Uiso 1.000000 R
H16 H 0.2152(3) 0.8859(3) 0.3621(3) 0.0619(8) Uiso 1.000000 R
H5 H -0.4144(3) 1.2293(2) 0.4438(2) 0.0508(7) Uiso 1.000000 R
H4 H -0.5864(3) 1.3563(3) 0.5741(2) 0.0619(8) Uiso 1.000000 R
H3 H -0.7361(3) 1.5332(3) 0.5147(3) 0.0684(9) Uiso 1.000000 R
H2 H -0.7170(3) 1.5891(2) 0.3226(2) 0.0595(8) Uiso 1.000000 R
H20 H -0.1518(2) 1.23538(19) 0.09925(19) 0.0351(6) Uiso 1.000000 R
H1 H -0.5707(2) 1.51601(18) 0.11446(17) 0.0461(6) Uiso 1.000000 R
H12 H -0.2069(2) 1.0004(2) 0.1556(2) 0.0389(6) Uiso 1.000000 R
H13 H -0.2114(2) 1.12551(19) 0.33028(19) 0.0360(6) Uiso 1.000000 R
H22 H -0.2102(3) 1.4705(2) 0.0796(2) 0.0447(7) Uiso 1.000000 R
H9a H -0.5947(3) 1.1875(2) 0.2654(2) 0.0523(7) Uiso 1.000000 R
H9b H -0.5436(3) 1.0720(2) 0.1958(2) 0.0523(7) Uiso 1.000000 R
H11a H -0.3297(3) 0.8793(2) 0.2894(3) 0.0596(8) Uiso 1.000000 R
H11b H -0.3044(3) 0.9413(2) 0.3806(3) 0.0596(8) Uiso 1.000000 R
H10a H -0.5231(3) 1.0724(3) 0.4137(2) 0.0611(8) Uiso 1.000000 R
H10b H -0.5617(3) 0.9672(3) 0.3712(2) 0.0611(8) Uiso 1.000000 R
H24a H 0.0788(19) 1.7073(10) 0.1392(9) 0.0959(13) Uiso 1.000000 GR
H24b H -0.0707(5) 1.7780(3) 0.2134(19) 0.0959(13) Uiso 1.000000 GR
H24c H 0.054(2) 1.7142(11) 0.2683(11) 0.0959(13) Uiso 1.000000 GR
H25a H -0.236(2) 1.7489(7) -0.0990(11) 0.0842(11) Uiso 1.000000 GR
H25b H -0.1564(11) 1.6073(13) -0.0850(12) 0.0842(11) Uiso 1.000000 GR
H25c H -0.3136(11) 1.6539(19) -0.0066(3) 0.0842(11) Uiso 1.000000 GR

loop_
_atom_site_aniso_label
_atom_site_aniso_U_11
_atom_site_aniso_U_22
_atom_site_aniso_U_33
_atom_site_aniso_U_12
_atom_site_aniso_U_13
_atom_site_aniso_U_23
Br1 0.03780(17) 0.0595(2) 0.1145(3) 0.00806(13) -0.02962(17) -0.03441(19)
S1 0.0475(4) 0.0271(3) 0.0594(4) -0.0091(3) -0.0116(3) 0.0018(3)
S2 0.0563(4) 0.0400(4) 0.0555(4) -0.0187(3) -0.0178(3) -0.0076(3)
O2 0.0504(11) 0.0376(9) 0.0292(10) 0.0003(8) -0.0137(8) -0.0006(7)
N2 0.0327(10) 0.0247(9) 0.0377(11) -0.0067(8) -0.0133(9) -0.0003(8)
C20 0.0319(12) 0.0242(11) 0.0299(13) -0.0053(9) -0.0095(10) -0.0005(9)
C14 0.0322(12) 0.0226(11) 0.0382(14) -0.0071(9) -0.0116(11) -0.0010(9)
N1 0.0388(12) 0.0309(10) 0.0386(12) 0.0030(9) -0.0149(9) 0.0014(9)
C12 0.0339(13) 0.0250(11) 0.0371(14) -0.0060(10) -0.0122(10) 0.0003(10)
C13 0.0321(12) 0.0258(11) 0.0304(13) -0.0056(9) -0.0101(10) -0.0001(9)
C8 0.0337(13) 0.0268(11) 0.0376(15) -0.0076(10) -0.0147(11) 0.0014(10)
C7 0.0331(12) 0.0245(11) 0.0292(12) -0.0055(9) -0.0118(10) 0.0002(9)
C17 0.0287(13) 0.0346(13) 0.0690(19) -0.0030(10) -0.0179(13) -0.0124(12)
C21 0.0335(13) 0.0299(12) 0.0421(15) -0.0085(10) -0.0115(11) -0.0041(10)
C22 0.0376(13) 0.0302(12) 0.0443(15) -0.0082(10) -0.0140(11) -0.0017(10)
C6 0.0325(13) 0.0309(12) 0.0315(13) -0.0093(10) -0.0085(10) -0.0018(10)
O1 0.0768(14) 0.0427(10) 0.0572(12) -0.0233(10) -0.0396(11) 0.0029(9)
C23 0.0294(12) 0.0274(11) 0.0416(14) -0.0066(10) -0.0011(10) -0.0040(10)
C1 0.0353(13) 0.0335(12) 0.0360(14) -0.0064(10) -0.0092(11) -0.0021(10)
C19 0.0416(14) 0.0323(12) 0.0408(15) -0.0059(11) -0.0131(12) 0.0011(11)
C5 0.0447(15) 0.0435(14) 0.0373(15) -0.0080(12) -0.0130(12) -0.0032(11)
C9 0.0351(14) 0.0388(14) 0.0612(18) -0.0113(11) -0.0189(13) -0.0037(12)
C16 0.0451(16) 0.0543(16) 0.0604(19) 0.0004(13) -0.0310(15) -0.0085(14)
C15 0.0407(15) 0.0505(15) 0.0386(15) -0.0034(12) -0.0143(12) -0.0070(12)
C18 0.0366(14) 0.0407(14) 0.0505(17) -0.0084(11) -0.0029(12) -0.0095(12)
C11 0.0491(16) 0.0386(14) 0.0622(18) -0.0184(12) -0.0239(14) 0.0160(13)
C2 0.0418(15) 0.0413(15) 0.0555(18) 0.0023(12) -0.0084(13) -0.0111(13)
C10 0.0489(17) 0.0516(16) 0.0513(17) -0.0245(13) -0.0093(13) 0.0045(13)
C24 0.061(2) 0.0414(16) 0.101(3) -0.0190(14) -0.0294(18) -0.0138(16)
C3 0.0534(18) 0.0561(18) 0.0502(19) -0.0052(14) 0.0017(14) -0.0221(14)
C4 0.0567(18) 0.0601(17) 0.0341(15) -0.0131(15) -0.0057(13) -0.0113(13)
C25 0.0614(19) 0.0449(16) 0.0558(18) -0.0065(14) -0.0194(15) 0.0026(13)

loop_
_atom_type_symbol
_atom_type_scat_dispersion_real
_atom_type_scat_dispersion_imag
_atom_type_scat_source
_atom_type_scat_dispersion_source
C 0.00347 0.00161 'International Tables Volume C Table 6.1.1.4 (pp. 500-502)' 'Henke, Gullikson and Davis, At. Data and Nucl. Data Tables, 1993, 54, 2'
H 0.00000 0.00000 'International Tables Volume C Table 6.1.1.4 (pp. 500-502)' 'Henke, Gullikson and Davis, At. Data and Nucl. Data Tables, 1993, 54, 2'
O 0.01158 0.00611 'International Tables Volume C Table 6.1.1.4 (pp. 500-502)' 'Henke, Gullikson and Davis, At. Data and Nucl. Data Tables, 1993, 54, 2'
N 0.00653 0.00323 'International Tables Volume C Table 6.1.1.4 (pp. 500-502)' 'Henke, Gullikson and Davis, At. Data and Nucl. Data Tables, 1993, 54, 2'
S 0.12424 0.12443 'International Tables Volume C Table 6.1.1.4 (pp. 500-502)' 'Henke, Gullikson and Davis, At. Data and Nucl. Data Tables, 1993, 54, 2'
Br -0.28346 2.55990 'International Tables Volume C Table 6.1.1.4 (pp. 500-502)' 'Henke, Gullikson and Davis, At. Data and Nucl. Data Tables, 1993, 54, 2'

loop_
_geom_angle_atom_site_label_1
_geom_angle_atom_site_label_2
_geom_angle_atom_site_label_3
_geom_angle
C25 S1 C23 105.11(13)
C24 S2 C23 104.51(14)
C7 N2 C12 110.23(17)
C9 N2 C12 108.80(17)
C9 N2 C7 118.10(18)
C7 C20 C13 101.92(17)
C21 C20 C13 116.05(19)
C21 C20 C7 113.95(18)
C19 C14 C13 122.4(2)
C15 C14 C13 120.2(2)
C15 C14 C19 117.3(2)
C1 N1 C8 112.15(19)
C13 C12 N2 105.43(17)
C11 C12 N2 106.48(19)
C11 C12 C13 117.8(2)
C14 C13 C20 116.76(18)
C12 C13 C20 101.93(17)
C12 C13 C14 113.70(18)
N1 C8 O2 127.0(2)
C7 C8 O2 124.9(2)
C7 C8 N1 108.1(2)
C20 C7 N2 101.29(16)
C8 C7 N2 107.79(17)
C8 C7 C20 112.02(18)
C6 C7 N2 118.64(18)
C6 C7 C20 115.84(18)
C6 C7 C8 101.36(17)
C16 C17 Br1 119.1(2)
C18 C17 Br1 119.7(2)
C18 C17 C16 121.2(2)
C22 C21 C20 115.8(2)
O1 C21 C20 120.9(2)
O1 C21 C22 123.3(2)
C23 C22 C21 125.4(2)
C1 C6 C7 108.52(19)
C5 C6 C7 132.9(2)
C5 C6 C1 118.6(2)
S2 C23 S1 115.49(13)
C22 C23 S1 123.0(2)
C22 C23 S2 121.49(19)
C6 C1 N1 109.7(2)
C2 C1 N1 127.8(2)
C2 C1 C6 122.5(2)
C18 C19 C14 122.0(2)
C4 C5 C6 119.4(2)
C10 C9 N2 105.7(2)
C15 C16 C17 119.2(2)
C16 C15 C14 121.6(2)
C19 C18 C17 118.7(2)
C10 C11 C12 105.4(2)
C3 C2 C1 117.8(2)
C11 C10 C9 104.5(2)
C4 C3 C2 120.9(2)
C3 C4 C5 120.8(3)

loop_
_geom_bond_atom_site_label_1
_geom_bond_atom_site_label_2
_geom_bond_distance
Br1 C17 1.904(2)
S1 C23 1.746(2)
S1 C25 1.790(3)
S2 C23 1.745(3)
S2 C24 1.800(3)
O2 C8 1.221(3)
N2 C12 1.478(3)
N2 C7 1.465(3)
N2 C9 1.465(3)
C20 C13 1.538(3)
C20 C7 1.549(3)
C20 C21 1.512(3)
C14 C13 1.511(3)
C14 C19 1.383(3)
C14 C15 1.385(3)
N1 C8 1.350(3)
N1 C1 1.401(3)
C12 C13 1.540(3)
C12 C11 1.532(3)
C8 C7 1.549(3)
C7 C6 1.526(3)
C17 C16 1.366(4)
C17 C18 1.371(4)
C21 C22 1.444(3)
C21 O1 1.225(3)
C22 C23 1.355(3)
C6 C1 1.391(3)
C6 C5 1.381(3)
C1 C2 1.378(3)
C19 C18 1.391(3)
C5 C4 1.387(4)
C9 C10 1.510(4)
C16 C15 1.390(4)
C11 C10 1.518(4)
C2 C3 1.379(4)
C3 C4 1.374(4)
